data_7131085
loop_
_publ_author_name
'Labelle, Anthony'
'Arndtsen, Bruce A.'

_publ_section_title
;
 Chiral BINOL-based borate counterions: from cautionary tale on anion
 stability to enantioselective Cu-catalyzed cyclopropanation.
;
_journal_issue 6
_journal_name_full 'Chemical communications (Cambridge, England)'
_journal_page_first 728
_journal_page_last 731
_journal_paper_doi 10.1039/d2cc05924j
_journal_volume 59
_journal_year 2023
_chemical_formula_moiety 'C36 H26 B Cu F2 N2 O2'
_chemical_formula_sum 'C36 H26 B Cu F2 N2 O2'
_chemical_formula_weight 630.94
_chemical_name_common 'Compound 3b'
_chemical_name_systematic
'Bis(acetonitrile)copper(I) 4,4-difluoro-2,6-diphenyldinaphtho[2,1-d:1',2'-f][1,3,2]dioxaborepin-4-uide'
_chemical_properties_physical Air-sensitive,Moisture-sensitive
_space_group_crystal_system orthorhombic
_space_group_IT_number 19
_space_group_name_Hall 'P 2ac 2ab'
_space_group_name_H-M_alt 'P 21 21 21'
_atom_sites_solution_hydrogens geom
_atom_sites_solution_primary iterative
_atom_sites_solution_secondary difmap
_audit_creation_method SHELXL-2018/3
_audit_update_record
;
2022-10-27 deposited with the CCDC.	2022-12-09 downloaded from the CCDC.
;
_cell_angle_alpha 90
_cell_angle_beta 90
_cell_angle_gamma 90
_cell_formula_units_Z 4
_cell_length_a 11.0757(3)
_cell_length_b 14.0725(3)
_cell_length_c 19.5245(5)
_cell_measurement_reflns_used 6817
_cell_measurement_temperature 298(2)
_cell_measurement_theta_max 135.461
_cell_measurement_theta_min 7.743
_cell_volume 3043.14(13)
_computing_cell_refinement 'Bruker SAINT'
_computing_data_collection 'Bruker APEX3'
_computing_data_reduction 'Bruker SAINT'
_computing_molecular_graphics 'ShelXle (J. Appl. Cryst. 2011, 44, 1281-1284)'
_computing_publication_material 'ShelXle (J. Appl. Cryst. 2011, 44, 1281-1284)'
_computing_structure_refinement 'SHELXL-2018/3 (Sheldrick, 2018)'
_computing_structure_solution 'SHELXT 2014/5 (Sheldrick, 2014)'
_diffrn_ambient_temperature 298(2)
_diffrn_measured_fraction_theta_full 1.000
_diffrn_measured_fraction_theta_max 0.999
_diffrn_measurement_device_type 'Bruker Photon 200'
_diffrn_measurement_method '\f and \w scans'
_diffrn_radiation_type CuK\a
_diffrn_radiation_wavelength 1.54178
_diffrn_reflns_av_R_equivalents 0.1495
_diffrn_reflns_av_unetI/netI 0.0786
_diffrn_reflns_Laue_measured_fraction_full 1.000
_diffrn_reflns_Laue_measured_fraction_max 0.999
_diffrn_reflns_limit_h_max 13
_diffrn_reflns_limit_h_min -13
_diffrn_reflns_limit_k_max 17
_diffrn_reflns_limit_k_min -17
_diffrn_reflns_limit_l_max 24
_diffrn_reflns_limit_l_min -23
_diffrn_reflns_number 52720
_diffrn_reflns_point_group_measured_fraction_full 0.999
_diffrn_reflns_point_group_measured_fraction_max 0.998
_diffrn_reflns_theta_full 67.679
_diffrn_reflns_theta_max 72.492
_diffrn_reflns_theta_min 3.872
_exptl_absorpt_coefficient_mu 1.408
_exptl_absorpt_correction_type multi-scan
_exptl_absorpt_process_details 'Bruker AXScale'
_exptl_crystal_colour colorless
_exptl_crystal_density_diffrn 1.377
_exptl_crystal_density_meas ?
_exptl_crystal_description plate
_exptl_crystal_F_000 1296
_exptl_crystal_recrystallization_method 'Re-crystallisation from solvent: Benzene'
_exptl_crystal_size_max 0.300
_exptl_crystal_size_mid 0.160
_exptl_crystal_size_min 0.130
_exptl_transmission_factor_max 0.7536
_exptl_transmission_factor_min 0.4505
_refine_diff_density_max 0.435
_refine_diff_density_min -0.972
_refine_diff_density_rms 0.105
_refine_ls_abs_structure_details
;
 Flack x determined using 1599 quotients [(I+)-(I-)]/[(I+)+(I-)]
 (Parsons, Flack and Wagner, Acta Cryst. B69 (2013) 249-259).
;
_refine_ls_abs_structure_Flack -0.02(3)
_refine_ls_extinction_method none
_refine_ls_goodness_of_fit_ref 1.106
_refine_ls_hydrogen_treatment constr
_refine_ls_matrix_type full
_refine_ls_number_parameters 399
_refine_ls_number_reflns 6032
_refine_ls_number_restraints 0
_refine_ls_restrained_S_all 1.106
_refine_ls_R_factor_all 0.1001
_refine_ls_R_factor_gt 0.0737
_refine_ls_shift/su_max 0.000
_refine_ls_shift/su_mean 0.000
_refine_ls_structure_factor_coef Fsqd
_refine_ls_weighting_details 'w=1/[\s^2^(Fo^2^)+(0.1343P)^2^+0.3513P] where P=(Fo^2^+2Fc^2^)/3'
_refine_ls_weighting_scheme calc
_refine_ls_wR_factor_gt 0.1814
_refine_ls_wR_factor_ref 0.2277
_reflns_Friedel_coverage 0.777
_reflns_Friedel_fraction_full 0.998
_reflns_Friedel_fraction_max 0.997
_reflns_number_gt 4358
_reflns_number_total 6032
_reflns_threshold_expression 'I > 2\s(I)'
_cod_data_source_file d2cc05924j2.cif
_cod_data_source_block AL1_a
_cod_depositor_comments
;
The following automatic conversions were performed:

data item '_exptl_crystal_density_meas' value 'none' was changed to
'?' -- the value is perceived as not measured.

Automatic conversion script
Id: cif_fix_values 7556 2019-12-06 15:28:31Z antanas 

 Adding full bibliography for 7131085.cif.
;
_cod_database_code 7131085
_shelx_shelxl_version_number 2018/3
_shelx_space_group_comment
;
The symmetry employed for this shelxl refinement is uniquely defined
by the following loop, which should always be used as a source of
symmetry information in preference to the above space-group names.
They are only intended as comments.
;
_shelx_estimated_absorpt_t_min 0.677
_shelx_estimated_absorpt_t_max 0.838

loop_
_space_group_symop_operation_xyz
'x, y, z'
'-x+1/2, -y, z+1/2'
'-x, y+1/2, -z+1/2'
'x+1/2, -y+1/2, -z'

loop_
_atom_site_label
_atom_site_type_symbol
_atom_site_fract_x
_atom_site_fract_y
_atom_site_fract_z
_atom_site_U_iso_or_equiv
_atom_site_adp_type
_atom_site_occupancy
_atom_site_site_symmetry_order
_atom_site_calc_flag
_atom_site_refinement_flags_posn
_atom_site_refinement_flags_adp
_atom_site_refinement_flags_occupancy
_atom_site_disorder_assembly
_atom_site_disorder_group
Cu1 Cu 0.44932(13) 0.15893(10) 0.65501(7) 0.0900(5) Uani 1 1 d . . . . .
F1 F 0.5645(4) 0.3183(4) 0.6086(2) 0.0905(14) Uani 1 1 d . . . . .
O1 O 0.5316(3) 0.4470(3) 0.6856(2) 0.0545(9) Uani 1 1 d . . . . .
N1 N 0.3482(8) 0.1129(6) 0.5865(5) 0.094(2) Uani 1 1 d . . . . .
C1 C 0.3373(4) 0.3336(4) 0.7353(3) 0.0445(10) Uani 1 1 d . . . . .
B1 B 0.4779(7) 0.3751(6) 0.6418(4) 0.0605(16) Uani 1 1 d . . . . .
F2 F 0.4096(5) 0.4236(4) 0.5937(2) 0.0933(15) Uani 1 1 d . . . . .
O2 O 0.4013(3) 0.3053(3) 0.67898(19) 0.0512(9) Uani 1 1 d . . . . .
N2 N 0.5687(8) 0.1319(5) 0.7188(4) 0.090(2) Uani 1 1 d . . . . .
C2 C 0.2098(5) 0.3243(4) 0.7347(3) 0.0494(12) Uani 1 1 d . . . . .
C3 C 0.1462(5) 0.3566(4) 0.7905(3) 0.0530(13) Uani 1 1 d . . . . .
H3 H 0.062747 0.349603 0.791021 0.064 Uiso 1 1 calc R U . . .
C4 C 0.2034(5) 0.4001(4) 0.8469(3) 0.0492(11) Uani 1 1 d . . . . .
C5 C 0.1359(6) 0.4398(5) 0.9014(3) 0.0608(14) Uani 1 1 d . . . . .
H5 H 0.052061 0.435821 0.900594 0.073 Uiso 1 1 calc R U . . .
C6 C 0.1913(6) 0.4838(5) 0.9549(4) 0.0665(16) Uani 1 1 d . . . . .
H6 H 0.145755 0.509064 0.990528 0.080 Uiso 1 1 calc R U . . .
C7 C 0.3169(7) 0.4907(5) 0.9560(4) 0.0653(16) Uani 1 1 d . . . . .
H7 H 0.354483 0.521444 0.992419 0.078 Uiso 1 1 calc R U . . .
C8 C 0.3854(6) 0.4533(4) 0.9049(3) 0.0558(13) Uani 1 1 d . . . . .
H8 H 0.468998 0.458701 0.906829 0.067 Uiso 1 1 calc R U . . .
C9 C 0.3307(5) 0.4057(4) 0.8482(3) 0.0465(11) Uani 1 1 d . . . . .
C10 C 0.3987(5) 0.3680(4) 0.7926(3) 0.0457(11) Uani 1 1 d . . . . .
C11 C 0.5326(5) 0.3696(4) 0.7934(3) 0.0480(11) Uani 1 1 d . . . . .
C12 C 0.5939(5) 0.4166(4) 0.7414(3) 0.0489(11) Uani 1 1 d . . . . .
C13 C 0.7195(5) 0.4359(4) 0.7453(3) 0.0522(12) Uani 1 1 d . . . . .
C14 C 0.7819(5) 0.4001(5) 0.8005(3) 0.0592(14) Uani 1 1 d . . . . .
H14 H 0.863486 0.414428 0.804805 0.071 Uiso 1 1 calc R U . . .
C15 C 0.7275(5) 0.3427(4) 0.8506(3) 0.0559(12) Uani 1 1 d . . . . .
C16 C 0.7943(6) 0.2997(5) 0.9046(4) 0.0656(16) Uani 1 1 d . . . . .
H16 H 0.876993 0.310462 0.907479 0.079 Uiso 1 1 calc R U . . .
C17 C 0.7411(7) 0.2439(6) 0.9517(4) 0.0737(19) Uani 1 1 d . . . . .
H17 H 0.786682 0.217518 0.986897 0.088 Uiso 1 1 calc R U . . .
C18 C 0.6170(7) 0.2256(6) 0.9476(4) 0.0724(18) Uani 1 1 d . . . . .
H18 H 0.580850 0.185664 0.979565 0.087 Uiso 1 1 calc R U . . .
C19 C 0.5481(6) 0.2660(5) 0.8968(3) 0.0601(14) Uani 1 1 d . . . . .
H19 H 0.465828 0.252987 0.894795 0.072 Uiso 1 1 calc R U . . .
C20 C 0.6003(5) 0.3270(4) 0.8477(3) 0.0515(12) Uani 1 1 d . . . . .
C21 C 0.1420(5) 0.2804(5) 0.6772(3) 0.0579(14) Uani 1 1 d . . . . .
C22 C 0.1567(6) 0.3088(5) 0.6094(4) 0.0648(15) Uani 1 1 d . . . . .
H22 H 0.216991 0.352178 0.598345 0.078 Uiso 1 1 calc R U . . .
C23 C 0.0816(7) 0.2728(6) 0.5575(4) 0.079(2) Uani 1 1 d . . . . .
H23 H 0.091380 0.292901 0.512506 0.095 Uiso 1 1 calc R U . . .
C24 C -0.0059(9) 0.2079(7) 0.5737(5) 0.096(3) Uani 1 1 d . . . . .
H24 H -0.055572 0.183799 0.539451 0.115 Uiso 1 1 calc R U . . .
C25 C -0.0205(9) 0.1785(7) 0.6399(5) 0.097(3) Uani 1 1 d . . . . .
H25 H -0.080603 0.134665 0.650442 0.117 Uiso 1 1 calc R U . . .
C26 C 0.0530(7) 0.2131(6) 0.6912(4) 0.0748(18) Uani 1 1 d . . . . .
H26 H 0.042960 0.191239 0.735754 0.090 Uiso 1 1 calc R U . . .
C27 C 0.7827(5) 0.4956(5) 0.6936(3) 0.0580(14) Uani 1 1 d . . . . .
C28 C 0.8935(6) 0.4676(6) 0.6683(4) 0.0720(19) Uani 1 1 d . . . . .
H28 H 0.926527 0.409780 0.681720 0.086 Uiso 1 1 calc R U . . .
C29 C 0.9562(7) 0.5257(7) 0.6225(5) 0.085(2) Uani 1 1 d . . . . .
H29 H 1.030218 0.506081 0.604974 0.102 Uiso 1 1 calc R U . . .
C30 C 0.9091(7) 0.6115(7) 0.6034(5) 0.083(2) Uani 1 1 d . . . . .
H30 H 0.952156 0.650569 0.573810 0.100 Uiso 1 1 calc R U . . .
C31 C 0.7991(7) 0.6403(5) 0.6275(4) 0.0742(19) Uani 1 1 d . . . . .
H31 H 0.766951 0.698262 0.613756 0.089 Uiso 1 1 calc R U . . .
C32 C 0.7357(6) 0.5828(5) 0.6726(4) 0.0627(15) Uani 1 1 d . . . . .
H32 H 0.661048 0.602617 0.689034 0.075 Uiso 1 1 calc R U . . .
C33 C 0.6459(9) 0.1115(6) 0.7543(5) 0.085(2) Uani 1 1 d . . . . .
C34 C 0.7429(11) 0.0837(7) 0.8004(6) 0.111(4) Uani 1 1 d . . . . .
H34A H 0.773637 0.022692 0.786990 0.166 Uiso 1 1 calc R U . . .
H34B H 0.712425 0.080091 0.846401 0.166 Uiso 1 1 calc R U . . .
H34C H 0.806515 0.129894 0.798343 0.166 Uiso 1 1 calc R U . . .
C35 C 0.2843(9) 0.0823(6) 0.5461(5) 0.086(2) Uani 1 1 d . . . . .
C36 C 0.2028(11) 0.0411(10) 0.4972(6) 0.118(4) Uani 1 1 d . . . . .
H36A H 0.226214 -0.023418 0.488228 0.177 Uiso 1 1 calc R U . . .
H36B H 0.205438 0.076931 0.455416 0.177 Uiso 1 1 calc R U . . .
H36C H 0.122204 0.042127 0.515317 0.177 Uiso 1 1 calc R U . . .

loop_
_atom_site_aniso_label
_atom_site_aniso_U_11
_atom_site_aniso_U_22
_atom_site_aniso_U_33
_atom_site_aniso_U_23
_atom_site_aniso_U_13
_atom_site_aniso_U_12
Cu1 0.1009(9) 0.0827(8) 0.0863(8) -0.0121(6) -0.0075(7) 0.0100(7)
F1 0.083(3) 0.110(3) 0.078(3) -0.020(2) 0.034(2) -0.007(3)
O1 0.0488(19) 0.062(2) 0.053(2) 0.0099(17) -0.0049(16) -0.0063(18)
N1 0.099(5) 0.080(4) 0.104(5) -0.012(4) -0.015(5) 0.024(4)
C1 0.043(2) 0.046(3) 0.044(2) -0.001(2) 0.0018(19) 0.002(2)
B1 0.062(4) 0.075(4) 0.044(3) 0.007(3) 0.002(3) -0.005(3)
F2 0.106(3) 0.104(3) 0.069(3) 0.034(2) -0.033(2) -0.025(3)
O2 0.0495(18) 0.055(2) 0.0487(19) -0.0027(16) 0.0066(15) 0.0010(16)
N2 0.106(5) 0.069(4) 0.097(5) -0.008(3) -0.006(5) 0.017(4)
C2 0.044(2) 0.050(3) 0.054(3) -0.001(2) -0.002(2) 0.001(2)
C3 0.043(3) 0.057(3) 0.060(3) -0.002(2) 0.001(2) -0.003(2)
C4 0.048(3) 0.045(3) 0.054(3) 0.004(2) 0.004(2) 0.002(2)
C5 0.060(3) 0.061(3) 0.062(3) -0.003(3) 0.008(3) 0.007(3)
C6 0.076(4) 0.067(4) 0.057(3) -0.006(3) 0.014(3) 0.010(3)
C7 0.085(4) 0.058(4) 0.053(3) -0.007(3) -0.002(3) 0.002(3)
C8 0.060(3) 0.057(3) 0.051(3) -0.004(2) -0.001(3) -0.001(3)
C9 0.049(3) 0.043(2) 0.047(3) 0.003(2) -0.001(2) -0.002(2)
C10 0.043(2) 0.050(3) 0.044(3) -0.002(2) -0.002(2) 0.000(2)
C11 0.045(3) 0.052(3) 0.047(3) 0.006(2) -0.002(2) 0.000(2)
C12 0.044(3) 0.053(3) 0.049(3) 0.004(2) -0.004(2) 0.002(2)
C13 0.040(2) 0.061(3) 0.055(3) 0.006(3) 0.002(2) 0.001(2)
C14 0.043(3) 0.070(4) 0.065(4) 0.006(3) -0.002(2) -0.002(3)
C15 0.051(3) 0.061(3) 0.055(3) 0.006(3) -0.008(2) 0.004(3)
C16 0.060(3) 0.071(4) 0.065(4) 0.005(3) -0.015(3) 0.009(3)
C17 0.077(5) 0.076(4) 0.069(4) 0.016(3) -0.013(3) 0.011(4)
C18 0.082(4) 0.072(4) 0.063(4) 0.018(3) -0.005(3) 0.008(4)
C19 0.059(3) 0.065(3) 0.057(3) 0.009(3) -0.002(3) 0.000(3)
C20 0.049(2) 0.054(3) 0.051(3) 0.003(2) -0.003(2) 0.003(2)
C21 0.052(3) 0.055(3) 0.066(4) -0.008(3) -0.008(3) -0.001(3)
C22 0.063(3) 0.066(4) 0.065(4) -0.007(3) -0.013(3) 0.002(3)
C23 0.084(5) 0.084(5) 0.069(4) -0.007(4) -0.019(4) -0.003(4)
C24 0.094(6) 0.101(6) 0.093(6) -0.026(5) -0.032(5) -0.015(5)
C25 0.095(6) 0.099(6) 0.098(6) -0.021(5) -0.013(5) -0.035(5)
C26 0.074(4) 0.074(4) 0.077(4) -0.008(3) -0.008(4) -0.021(4)
C27 0.045(3) 0.063(3) 0.066(3) 0.004(3) 0.003(3) -0.003(3)
C28 0.054(3) 0.081(4) 0.080(5) 0.015(4) 0.016(3) 0.004(3)
C29 0.057(4) 0.106(6) 0.091(5) 0.014(5) 0.018(4) 0.000(4)
C30 0.073(4) 0.090(5) 0.086(5) 0.017(4) 0.011(4) -0.019(4)
C31 0.078(4) 0.061(4) 0.084(5) 0.010(3) -0.003(4) -0.011(3)
C32 0.058(3) 0.056(3) 0.074(4) 0.004(3) 0.006(3) -0.002(3)
C33 0.097(6) 0.063(4) 0.096(6) -0.012(4) -0.008(5) 0.012(4)
C34 0.123(8) 0.088(6) 0.121(8) -0.025(6) -0.038(7) 0.023(6)
C35 0.089(5) 0.081(5) 0.087(5) -0.014(4) -0.012(5) 0.028(4)
C36 0.131(9) 0.122(8) 0.100(7) -0.028(7) -0.035(7) 0.027(7)

loop_
_atom_type_symbol
_atom_type_description
_atom_type_scat_dispersion_real
_atom_type_scat_dispersion_imag
_atom_type_scat_source
C C 0.0181 0.0091 'International Tables Vol C Tables 4.2.6.8 and 6.1.1.4'
H H 0.0000 0.0000 'International Tables Vol C Tables 4.2.6.8 and 6.1.1.4'
B B 0.0090 0.0039 'International Tables Vol C Tables 4.2.6.8 and 6.1.1.4'
Cu Cu -1.9646 0.5888 'International Tables Vol C Tables 4.2.6.8 and 6.1.1.4'
N N 0.0311 0.0180 'International Tables Vol C Tables 4.2.6.8 and 6.1.1.4'
O O 0.0492 0.0322 'International Tables Vol C Tables 4.2.6.8 and 6.1.1.4'
F F 0.0727 0.0534 'International Tables Vol C Tables 4.2.6.8 and 6.1.1.4'

loop_
_geom_angle_atom_site_label_1
_geom_angle_atom_site_label_2
_geom_angle_atom_site_label_3
_geom_angle
_geom_angle_site_symmetry_1
_geom_angle_site_symmetry_3
_geom_angle_publ_flag
N2 Cu1 N1 147.1(3) . . ?
N2 Cu1 O2 102.9(2) . . ?
N1 Cu1 O2 109.7(3) . . ?
C12 O1 B1 117.4(5) . . ?
C35 N1 Cu1 177.5(9) . . ?
O2 C1 C10 119.5(4) . . ?
O2 C1 C2 118.8(5) . . ?
C10 C1 C2 121.6(5) . . ?
F2 B1 F1 109.9(6) . . ?
F2 B1 O1 106.2(6) . . ?
F1 B1 O1 112.9(6) . . ?
F2 B1 O2 110.1(5) . . ?
F1 B1 O2 103.8(6) . . ?
O1 B1 O2 113.9(5) . . ?
C1 O2 B1 119.8(5) . . ?
C1 O2 Cu1 125.0(3) . . ?
B1 O2 Cu1 112.3(4) . . ?
C33 N2 Cu1 175.0(8) . . ?
C3 C2 C1 118.1(5) . . ?
C3 C2 C21 118.6(5) . . ?
C1 C2 C21 123.3(5) . . ?
C2 C3 C4 122.2(5) . . ?
C2 C3 H3 118.9 . . ?
C4 C3 H3 118.9 . . ?
C3 C4 C9 119.0(5) . . ?
C3 C4 C5 121.4(5) . . ?
C9 C4 C5 119.5(5) . . ?
C6 C5 C4 121.2(6) . . ?
C6 C5 H5 119.4 . . ?
C4 C5 H5 119.4 . . ?
C5 C6 C7 119.6(6) . . ?
C5 C6 H6 120.2 . . ?
C7 C6 H6 120.2 . . ?
C8 C7 C6 121.2(6) . . ?
C8 C7 H7 119.4 . . ?
C6 C7 H7 119.4 . . ?
C7 C8 C9 121.0(6) . . ?
C7 C8 H8 119.5 . . ?
C9 C8 H8 119.5 . . ?
C4 C9 C10 119.6(5) . . ?
C4 C9 C8 117.6(5) . . ?
C10 C9 C8 122.8(5) . . ?
C1 C10 C9 118.9(5) . . ?
C1 C10 C11 120.0(5) . . ?
C9 C10 C11 121.0(5) . . ?
C12 C11 C20 119.0(5) . . ?
C12 C11 C10 119.2(5) . . ?
C20 C11 C10 121.7(5) . . ?
O1 C12 C11 119.2(5) . . ?
O1 C12 C13 118.7(5) . . ?
C11 C12 C13 122.1(5) . . ?
C14 C13 C12 117.6(5) . . ?
C14 C13 C27 120.1(5) . . ?
C12 C13 C27 122.2(5) . . ?
C13 C14 C15 122.8(5) . . ?
C13 C14 H14 118.6 . . ?
C15 C14 H14 118.6 . . ?
C14 C15 C16 122.6(5) . . ?
C14 C15 C20 119.0(5) . . ?
C16 C15 C20 118.5(6) . . ?
C17 C16 C15 121.8(6) . . ?
C17 C16 H16 119.1 . . ?
C15 C16 H16 119.1 . . ?
C16 C17 C18 119.9(6) . . ?
C16 C17 H17 120.0 . . ?
C18 C17 H17 120.0 . . ?
C19 C18 C17 120.6(7) . . ?
C19 C18 H18 119.7 . . ?
C17 C18 H18 119.7 . . ?
C18 C19 C20 121.0(6) . . ?
C18 C19 H19 119.5 . . ?
C20 C19 H19 119.5 . . ?
C19 C20 C15 118.1(5) . . ?
C19 C20 C11 122.9(5) . . ?
C15 C20 C11 118.9(5) . . ?
C22 C21 C26 117.6(6) . . ?
C22 C21 C2 122.7(6) . . ?
C26 C21 C2 119.5(6) . . ?
C21 C22 C23 120.8(7) . . ?
C21 C22 H22 119.6 . . ?
C23 C22 H22 119.6 . . ?
C24 C23 C22 119.6(8) . . ?
C24 C23 H23 120.2 . . ?
C22 C23 H23 120.2 . . ?
C25 C24 C23 120.3(8) . . ?
C25 C24 H24 119.9 . . ?
C23 C24 H24 119.9 . . ?
C24 C25 C26 120.6(8) . . ?
C24 C25 H25 119.7 . . ?
C26 C25 H25 119.7 . . ?
C25 C26 C21 121.1(8) . . ?
C25 C26 H26 119.5 . . ?
C21 C26 H26 119.5 . . ?
C28 C27 C32 118.5(6) . . ?
C28 C27 C13 120.0(6) . . ?
C32 C27 C13 121.3(5) . . ?
C27 C28 C29 120.3(7) . . ?
C27 C28 H28 119.9 . . ?
C29 C28 H28 119.9 . . ?
C30 C29 C28 120.1(7) . . ?
C30 C29 H29 120.0 . . ?
C28 C29 H29 120.0 . . ?
C29 C30 C31 120.6(7) . . ?
C29 C30 H30 119.7 . . ?
C31 C30 H30 119.7 . . ?
C30 C31 C32 119.8(7) . . ?
C30 C31 H31 120.1 . . ?
C32 C31 H31 120.1 . . ?
C31 C32 C27 120.7(6) . . ?
C31 C32 H32 119.6 . . ?
C27 C32 H32 119.6 . . ?
N2 C33 C34 178.6(11) . . ?
C33 C34 H34A 109.5 . . ?
C33 C34 H34B 109.5 . . ?
H34A C34 H34B 109.5 . . ?
C33 C34 H34C 109.5 . . ?
H34A C34 H34C 109.5 . . ?
H34B C34 H34C 109.5 . . ?
N1 C35 C36 177.8(12) . . ?
C35 C36 H36A 109.5 . . ?
C35 C36 H36B 109.5 . . ?
H36A C36 H36B 109.5 . . ?
C35 C36 H36C 109.5 . . ?
H36A C36 H36C 109.5 . . ?
H36B C36 H36C 109.5 . . ?

loop_
_geom_bond_atom_site_label_1
_geom_bond_atom_site_label_2
_geom_bond_distance
_geom_bond_site_symmetry_2
_geom_bond_publ_flag
Cu1 N2 1.856(9) . ?
Cu1 N1 1.862(9) . ?
Cu1 O2 2.178(4) . ?
F1 B1 1.407(9) . ?
O1 C12 1.358(7) . ?
O1 B1 1.454(9) . ?
N1 C35 1.143(12) . ?
C1 O2 1.368(6) . ?
C1 C10 1.396(7) . ?
C1 C2 1.418(7) . ?
B1 F2 1.385(8) . ?
B1 O2 1.487(8) . ?
N2 C33 1.138(12) . ?
C2 C3 1.374(8) . ?
C2 C21 1.483(8) . ?
C3 C4 1.411(8) . ?
C3 H3 0.9300 . ?
C4 C9 1.413(7) . ?
C4 C5 1.415(8) . ?
C5 C6 1.361(10) . ?
C5 H5 0.9300 . ?
C6 C7 1.394(10) . ?
C6 H6 0.9300 . ?
C7 C8 1.361(9) . ?
C7 H7 0.9300 . ?
C8 C9 1.428(8) . ?
C8 H8 0.9300 . ?
C9 C10 1.423(8) . ?
C10 C11 1.484(7) . ?
C11 C12 1.390(8) . ?
C11 C20 1.429(8) . ?
C12 C13 1.419(8) . ?
C13 C14 1.377(9) . ?
C13 C27 1.488(9) . ?
C14 C15 1.404(9) . ?
C14 H14 0.9300 . ?
C15 C16 1.424(8) . ?
C15 C20 1.427(8) . ?
C16 C17 1.344(11) . ?
C16 H16 0.9300 . ?
C17 C18 1.401(11) . ?
C17 H17 0.9300 . ?
C18 C19 1.375(9) . ?
C18 H18 0.9300 . ?
C19 C20 1.412(8) . ?
C19 H19 0.9300 . ?
C21 C22 1.393(10) . ?
C21 C26 1.394(10) . ?
C22 C23 1.405(10) . ?
C22 H22 0.9300 . ?
C23 C24 1.368(13) . ?
C23 H23 0.9300 . ?
C24 C25 1.368(14) . ?
C24 H24 0.9300 . ?
C25 C26 1.380(11) . ?
C25 H25 0.9300 . ?
C26 H26 0.9300 . ?
C27 C28 1.380(9) . ?
C27 C32 1.395(9) . ?
C28 C29 1.397(11) . ?
C28 H28 0.9300 . ?
C29 C30 1.366(13) . ?
C29 H29 0.9300 . ?
C30 C31 1.367(12) . ?
C30 H30 0.9300 . ?
C31 C32 1.386(10) . ?
C31 H31 0.9300 . ?
C32 H32 0.9300 . ?
C33 C34 1.455(14) . ?
C34 H34A 0.9600 . ?
C34 H34B 0.9600 . ?
C34 H34C 0.9600 . ?
C35 C36 1.436(14) . ?
C36 H36A 0.9600 . ?
C36 H36B 0.9600 . ?
C36 H36C 0.9600 . ?
